data_4087687
loop_
_publ_author_name
'Kenaree, Amir Rabiee'
'Cuthbert, Tyler J.'
'Barbon, Stephanie M.'
'Boyle, Paul D.'
'Gillies, Elizabeth R.'
'Ragogna, Paul J.'
'Gilroy, Joe B.'

_publ_section_title
;
 Synthesis and Characterization of a Family of Air-Stable Ferrocene- and
 Ruthenocene-Containing Primary, Secondary, and Tertiary Phosphines
;
_journal_issue 17
_journal_name_full Organometallics
_journal_page_first 4272
_journal_paper_doi 10.1021/acs.organomet.5b00496
_journal_volume 34
_journal_year 2015
_chemical_formula_sum 'C24 H27 P Ru2'
_chemical_formula_weight 548.56
_space_group_crystal_system monoclinic
_space_group_IT_number 15
_space_group_name_Hall '-C 2yc'
_space_group_name_H-M_alt 'C 1 2/c 1'
_atom_sites_solution_hydrogens mixed
_atom_sites_solution_primary dual
_atom_sites_solution_secondary difmap
_audit_creation_method SHELXL-2014/7
_cell_angle_alpha 90
_cell_angle_beta 108.331(6)
_cell_angle_gamma 90
_cell_formula_units_Z 8
_cell_length_a 29.614(4)
_cell_length_b 5.7191(7)
_cell_length_c 25.299(3)
_cell_measurement_reflns_used 9813
_cell_measurement_temperature 110
_cell_measurement_theta_max 34.48
_cell_measurement_theta_min 3.24
_cell_volume 4067.3(9)
_computing_cell_refinement SAINT
_computing_data_collection Apex2
_computing_data_reduction SAINT
_computing_molecular_graphics NRCVAX
_computing_publication_material cif2tables.py
_computing_structure_refinement SHELXL
_computing_structure_solution SHELXT
_diffrn_ambient_temperature 110
_diffrn_detector 'CCD plate'
_diffrn_detector_type 'Bruker Apex2'
_diffrn_measured_fraction_theta_full 0.996
_diffrn_measured_fraction_theta_max 0.801
_diffrn_measurement_device '\k-geometry diffractometer'
_diffrn_measurement_device_type 'Bruker Kappa Axis Apex2'
_diffrn_measurement_method 'phi and omega scans'
_diffrn_radiation_type MoK\a
_diffrn_radiation_wavelength 0.71073
_diffrn_reflns_av_unetI/netI 0.0380
_diffrn_reflns_Laue_measured_fraction_full 0.996
_diffrn_reflns_Laue_measured_fraction_max 0.801
_diffrn_reflns_limit_h_max 42
_diffrn_reflns_limit_h_min -48
_diffrn_reflns_limit_k_max 9
_diffrn_reflns_limit_k_min 0
_diffrn_reflns_limit_l_max 41
_diffrn_reflns_limit_l_min 0
_diffrn_reflns_number 10181
_diffrn_reflns_point_group_measured_fraction_full 0.996
_diffrn_reflns_point_group_measured_fraction_max 0.801
_diffrn_reflns_theta_full 25.242
_diffrn_reflns_theta_max 36.304
_diffrn_reflns_theta_min 3.706
_diffrn_source 'sealed tube'
_exptl_absorpt_coefficient_mu 1.570
_exptl_absorpt_correction_T_max 0.438262
_exptl_absorpt_correction_T_min 0.33943
_exptl_absorpt_correction_type multi-scan
_exptl_absorpt_process_details TWINABS
_exptl_crystal_colour colourless
_exptl_crystal_density_diffrn 1.792
_exptl_crystal_description Plate
_exptl_crystal_F_000 2192
_exptl_crystal_size_max 0.350
_exptl_crystal_size_mid 0.241
_exptl_crystal_size_min 0.062
_refine_diff_density_max 1.585
_refine_diff_density_min -1.680
_refine_diff_density_rms 0.152
_refine_ls_extinction_method none
_refine_ls_goodness_of_fit_ref 1.140
_refine_ls_hydrogen_treatment constr
_refine_ls_matrix_type full
_refine_ls_number_parameters 245
_refine_ls_number_reflns 10181
_refine_ls_number_restraints 0
_refine_ls_restrained_S_all 1.140
_refine_ls_R_factor_all 0.0469
_refine_ls_R_factor_gt 0.0417
_refine_ls_shift/su_max 0.001
_refine_ls_shift/su_mean 0.000
_refine_ls_structure_factor_coef Fsqd
_refine_ls_weighting_details 'w=1/[\s^2^(Fo^2^)+(0.0346P)^2^+31.9336P] where P=(Fo^2^+2Fc^2^)/3'
_refine_ls_weighting_scheme calc
_refine_ls_wR_factor_gt 0.0993
_refine_ls_wR_factor_ref 0.1009
_reflns_Friedel_coverage 0.000
_reflns_number_gt 9458
_reflns_number_total 10181
_reflns_threshold_expression 'I > 2\s(I)'
_cod_data_source_file om5b00496_si_007.cif
_cod_data_source_block 8b
_cod_original_cell_volume 4067.4(9)
_cod_original_sg_symbol_H-M 'C 2/c'
_cod_database_code 4087687
_shelx_shelxl_version_number 2014/7
_shelx_space_group_comment
;
The symmetry employed for this shelxl refinement is uniquely defined
by the following loop, which should always be used as a source of
symmetry information in preference to the above space-group names.
They are only intended as comments.
;
_shelx_estimated_absorpt_t_min 0.609
_shelx_estimated_absorpt_t_max 0.909
_exptl_absorpt_special_details
; 
Sample crystal was non-merohedrally twinned by an approximate 180 degree rotation about the [1,-1,-1].  The twin fraction parameter refined to a value of 0.41202(74).
;

loop_
_space_group_symop_operation_xyz
'x, y, z'
'-x, y, -z+1/2'
'x+1/2, y+1/2, z'
'-x+1/2, y+1/2, -z+1/2'
'-x, -y, -z'
'x, -y, z-1/2'
'-x+1/2, -y+1/2, -z'
'x+1/2, -y+1/2, z-1/2'

loop_
_atom_site_label
_atom_site_type_symbol
_atom_site_fract_x
_atom_site_fract_y
_atom_site_fract_z
_atom_site_U_iso_or_equiv
_atom_site_adp_type
_atom_site_occupancy
_atom_site_site_symmetry_order
_atom_site_calc_flag
_atom_site_refinement_flags_posn
_atom_site_refinement_flags_adp
Ru1 Ru 0.87539(2) 0.41651(5) 0.80916(2) 0.01271(7) Uani 1 1 d . .
Ru2 Ru 0.58146(2) 0.63848(5) 0.41742(2) 0.01208(7) Uani 1 1 d . .
P1 P 0.75152(6) 0.3848(3) 0.56564(5) 0.0442(5) Uani 1 1 d . .
H1A H 0.7436 0.2161 0.5627 0.053 Uiso 1 1 d R U
C1 C 0.92246(16) 0.1413(8) 0.8556(2) 0.0265(9) Uani 1 1 d . .
H1 H 0.9115 0.0142 0.8724 0.032 Uiso 1 1 calc R U
C2 C 0.93850(16) 0.3548(8) 0.88118(18) 0.0208(9) Uani 1 1 d . .
H2 H 0.9408 0.3968 0.9183 0.025 Uiso 1 1 calc R U
C3 C 0.95080(14) 0.4977(8) 0.84220(19) 0.0190(8) Uani 1 1 d . .
H3 H 0.9625 0.6533 0.8483 0.023 Uiso 1 1 calc R U
C4 C 0.94241(16) 0.3666(10) 0.79227(19) 0.0259(10) Uani 1 1 d . .
H4 H 0.9475 0.4194 0.7590 0.031 Uiso 1 1 calc R U
C5 C 0.92504(17) 0.1430(9) 0.8008(2) 0.0285(10) Uani 1 1 d . .
H5 H 0.9167 0.0184 0.7747 0.034 Uiso 1 1 calc R U
C6 C 0.79893(14) 0.3405(7) 0.78009(17) 0.0164(7) Uani 1 1 d . .
H6 H 0.7858 0.1879 0.7776 0.020 Uiso 1 1 calc R U
C7 C 0.80917(15) 0.4912(9) 0.82717(18) 0.0199(8) Uani 1 1 d . .
H7 H 0.8041 0.4570 0.8616 0.024 Uiso 1 1 calc R U
C8 C 0.82843(16) 0.7032(8) 0.81345(18) 0.0199(8) Uani 1 1 d . .
H8 H 0.8386 0.8345 0.8372 0.024 Uiso 1 1 calc R U
C9 C 0.82979(15) 0.6830(7) 0.75773(18) 0.0177(8) Uani 1 1 d . .
H9 H 0.8407 0.7993 0.7379 0.021 Uiso 1 1 calc R U
C10 C 0.81193(15) 0.4590(7) 0.73708(16) 0.0150(7) Uani 1 1 d . .
C11 C 0.80420(17) 0.3714(9) 0.67886(18) 0.0219(9) Uani 1 1 d . .
H11A H 0.7984 0.2007 0.6776 0.026 Uiso 1 1 calc R U
H11B H 0.8333 0.3994 0.6684 0.026 Uiso 1 1 calc R U
C12 C 0.76188(15) 0.4934(8) 0.63677(16) 0.0190(8) Uani 1 1 d . .
H12A H 0.7679 0.6638 0.6377 0.023 Uiso 1 1 calc R U
H12B H 0.7329 0.4675 0.6476 0.023 Uiso 1 1 calc R U
C13 C 0.62973(17) 0.5750(8) 0.36938(18) 0.0225(9) Uani 1 1 d . .
H13 H 0.6626 0.6142 0.3821 0.027 Uiso 1 1 calc R U
C14 C 0.59233(19) 0.7223(9) 0.33816(17) 0.0258(10) Uani 1 1 d . .
H14 H 0.5955 0.8775 0.3264 0.031 Uiso 1 1 calc R U
C15 C 0.54929(18) 0.5954(10) 0.32765(18) 0.0284(11) Uani 1 1 d . .
H15 H 0.5185 0.6508 0.3074 0.034 Uiso 1 1 calc R U
C16 C 0.56004(18) 0.3728(8) 0.35236(19) 0.0245(10) Uani 1 1 d . .
H16 H 0.5378 0.2522 0.3517 0.029 Uiso 1 1 calc R U
C17 C 0.60992(18) 0.3610(8) 0.37832(18) 0.0220(9) Uani 1 1 d . .
H17 H 0.6270 0.2310 0.3983 0.026 Uiso 1 1 calc R U
C18 C 0.60810(17) 0.8826(7) 0.48675(17) 0.0188(8) Uani 1 1 d . .
H18 H 0.6338 0.9875 0.4905 0.023 Uiso 1 1 calc R U
C19 C 0.55906(18) 0.9310(8) 0.45894(19) 0.0231(9) Uani 1 1 d . .
H19 H 0.5465 1.0731 0.4408 0.028 Uiso 1 1 calc R U
C20 C 0.53251(16) 0.7295(9) 0.46310(18) 0.0234(9) Uani 1 1 d . .
H20 H 0.4989 0.7134 0.4483 0.028 Uiso 1 1 calc R U
C21 C 0.56481(17) 0.5555(8) 0.49320(17) 0.0198(9) Uani 1 1 d . .
H21 H 0.5565 0.4032 0.5019 0.024 Uiso 1 1 calc R U
C22 C 0.61196(16) 0.6496(8) 0.50806(16) 0.0170(8) Uani 1 1 d . .
C23 C 0.65555(17) 0.5266(8) 0.54390(17) 0.0216(9) Uani 1 1 d . .
H23A H 0.6489 0.3568 0.5432 0.026 Uiso 1 1 calc R U
H23B H 0.6623 0.5808 0.5828 0.026 Uiso 1 1 calc R U
C24 C 0.69975(18) 0.5650(10) 0.52628(19) 0.0289(11) Uani 1 1 d . .
H24A H 0.7088 0.7321 0.5314 0.035 Uiso 1 1 calc R U
H24B H 0.6919 0.5287 0.4861 0.035 Uiso 1 1 calc R U

loop_
_atom_site_aniso_label
_atom_site_aniso_U_11
_atom_site_aniso_U_22
_atom_site_aniso_U_33
_atom_site_aniso_U_23
_atom_site_aniso_U_13
_atom_site_aniso_U_12
Ru1 0.01042(13) 0.01422(12) 0.01214(14) -0.00011(11) 0.00163(12) -0.00042(11)
Ru2 0.01270(13) 0.01414(12) 0.00965(13) -0.00004(10) 0.00390(12) 0.00059(11)
P1 0.0381(8) 0.0732(12) 0.0134(6) -0.0090(6) -0.0031(6) 0.0343(8)
C1 0.015(2) 0.0209(19) 0.038(3) 0.0093(19) -0.001(2) 0.0009(17)
C2 0.0156(19) 0.030(2) 0.0131(18) 0.0052(16) -0.0005(15) 0.0002(18)
C3 0.0094(16) 0.0198(18) 0.024(2) 0.0014(16) 0.0007(16) -0.0034(15)
C4 0.0111(19) 0.049(3) 0.018(2) 0.0067(19) 0.0046(16) 0.009(2)
C5 0.017(2) 0.034(2) 0.030(2) -0.011(2) 0.0010(19) 0.0064(19)
C6 0.0110(17) 0.0179(17) 0.0185(18) 0.0022(16) 0.0018(15) -0.0002(14)
C7 0.0140(18) 0.030(2) 0.0161(19) 0.0006(16) 0.0048(16) 0.0040(18)
C8 0.0153(19) 0.0180(19) 0.024(2) -0.0069(16) 0.0036(16) 0.0021(16)
C9 0.0124(18) 0.0192(19) 0.021(2) 0.0030(15) 0.0040(15) 0.0030(15)
C10 0.0113(17) 0.0180(18) 0.0135(17) -0.0021(14) 0.0008(14) 0.0033(15)
C11 0.021(2) 0.029(2) 0.0146(19) -0.0025(17) 0.0043(16) 0.0065(18)
C12 0.015(2) 0.029(2) 0.0118(17) -0.0001(15) 0.0016(15) 0.0041(17)
C13 0.020(2) 0.033(2) 0.019(2) -0.0039(17) 0.0118(18) -0.0037(19)
C14 0.044(3) 0.026(2) 0.0122(19) 0.0017(16) 0.016(2) 0.003(2)
C15 0.026(3) 0.047(3) 0.0091(19) -0.0018(19) 0.0016(17) 0.013(2)
C16 0.027(2) 0.030(2) 0.018(2) -0.0105(18) 0.0091(19) -0.0103(19)
C17 0.031(2) 0.021(2) 0.016(2) -0.0013(15) 0.0102(18) 0.0055(18)
C18 0.025(2) 0.0157(18) 0.0159(19) -0.0049(14) 0.0068(17) -0.0044(16)
C19 0.030(2) 0.020(2) 0.019(2) -0.0015(16) 0.0089(18) 0.0075(18)
C20 0.016(2) 0.040(3) 0.0157(19) -0.0048(18) 0.0075(17) 0.0026(19)
C21 0.028(2) 0.020(2) 0.0142(19) -0.0012(15) 0.0104(17) -0.0027(17)
C22 0.019(2) 0.0218(19) 0.0090(17) 0.0007(14) 0.0028(15) 0.0056(16)
C23 0.023(2) 0.026(2) 0.0134(19) 0.0025(16) 0.0025(16) 0.0067(18)
C24 0.025(2) 0.046(3) 0.015(2) 0.006(2) 0.0052(18) 0.012(2)

loop_
_atom_type_symbol
_atom_type_description
_atom_type_scat_dispersion_real
_atom_type_scat_dispersion_imag
_atom_type_scat_source
C C 0.0033 0.0016 'International Tables Vol C Tables 4.2.6.8 and 6.1.1.4'
H H 0.0000 0.0000 'International Tables Vol C Tables 4.2.6.8 and 6.1.1.4'
P P 0.1023 0.0942 'International Tables Vol C Tables 4.2.6.8 and 6.1.1.4'
Ru Ru -1.2594 0.8363 'International Tables Vol C Tables 4.2.6.8 and 6.1.1.4'

loop_
_diffrn_orient_matrix_type
_diffrn_orient_matrix_UB_11
_diffrn_orient_matrix_UB_12
_diffrn_orient_matrix_UB_13
_diffrn_orient_matrix_UB_21
_diffrn_orient_matrix_UB_22
_diffrn_orient_matrix_UB_23
_diffrn_orient_matrix_UB_31
_diffrn_orient_matrix_UB_32
_diffrn_orient_matrix_UB_33
'Bruker .p4p convention for domain 1' 8.0651231e-04 -9.2582807e-02 -3.3222590e-02 3.5539217e-02 -3.4313316e-03 1.4623562e-02 -1.3258908e-03 -1.4828974e-01 2.0403719e-02
'Bruker .p4p convention for domain 2' 8.0428389e-04 9.2509076e-02 3.3826057e-02 3.5539992e-02 3.3587867e-03 1.1557623e-02 -1.3063111e-03 1.4833741e-01 -2.1356964e-02

loop_
_geom_angle_atom_site_label_1
_geom_angle_atom_site_label_2
_geom_angle_atom_site_label_3
_geom_angle
C3 Ru1 C8 114.54(17)
C3 Ru1 C9 116.71(17)
C8 Ru1 C9 38.30(16)
C3 Ru1 C4 38.16(18)
C8 Ru1 C4 138.2(2)
C9 Ru1 C4 114.03(17)
C3 Ru1 C10 143.91(17)
C8 Ru1 C10 63.98(16)
C9 Ru1 C10 38.07(16)
C4 Ru1 C10 116.72(16)
C3 Ru1 C1 62.78(17)
C8 Ru1 C1 145.74(19)
C9 Ru1 C1 175.95(18)
C4 Ru1 C1 62.87(19)
C10 Ru1 C1 140.00(17)
C3 Ru1 C2 37.81(17)
C8 Ru1 C2 118.16(17)
C9 Ru1 C2 144.81(18)
C4 Ru1 C2 63.25(16)
C10 Ru1 C2 177.11(17)
C1 Ru1 C2 37.15(18)
C3 Ru1 C7 139.18(17)
C8 Ru1 C7 38.19(18)
C9 Ru1 C7 63.88(16)
C4 Ru1 C7 176.2(2)
C10 Ru1 C7 63.89(15)
C1 Ru1 C7 119.37(19)
C2 Ru1 C7 116.36(16)
C3 Ru1 C6 176.94(17)
C8 Ru1 C6 63.71(16)
C9 Ru1 C6 63.71(16)
C4 Ru1 C6 144.82(18)
C10 Ru1 C6 38.25(15)
C1 Ru1 C6 117.03(17)
C2 Ru1 C6 140.18(16)
C7 Ru1 C6 37.90(16)
C3 Ru1 C5 63.42(18)
C8 Ru1 C5 175.7(2)
C9 Ru1 C5 138.42(18)
C4 Ru1 C5 37.9(2)
C10 Ru1 C5 115.14(17)
C1 Ru1 C5 37.54(19)
C2 Ru1 C5 62.89(18)
C7 Ru1 C5 145.8(2)
C6 Ru1 C5 118.50(17)
C17 Ru2 C21 117.97(17)
C17 Ru2 C13 37.68(17)
C21 Ru2 C13 145.61(18)
C17 Ru2 C14 63.39(17)
C21 Ru2 C14 175.63(19)
C13 Ru2 C14 37.95(18)
C17 Ru2 C20 146.29(19)
C21 Ru2 C20 38.13(18)
C13 Ru2 C20 175.60(19)
C14 Ru2 C20 138.49(19)
C17 Ru2 C16 37.94(18)
C21 Ru2 C16 114.83(17)
C13 Ru2 C16 63.20(18)
C14 Ru2 C16 63.37(18)
C20 Ru2 C16 118.79(18)
C17 Ru2 C15 63.21(18)
C21 Ru2 C15 138.25(19)
C13 Ru2 C15 63.19(19)
C14 Ru2 C15 37.9(2)
C20 Ru2 C15 115.63(18)
C16 Ru2 C15 37.68(19)
C17 Ru2 C22 114.02(17)
C21 Ru2 C22 38.33(17)
C13 Ru2 C22 117.59(17)
C14 Ru2 C22 145.71(19)
C20 Ru2 C22 64.00(17)
C16 Ru2 C22 137.55(18)
C15 Ru2 C22 174.95(19)
C17 Ru2 C18 137.50(18)
C21 Ru2 C18 63.71(17)
C13 Ru2 C18 114.81(17)
C14 Ru2 C18 118.47(18)
C20 Ru2 C18 63.57(18)
C16 Ru2 C18 174.74(18)
C15 Ru2 C18 146.74(19)
C22 Ru2 C18 38.15(16)
C17 Ru2 C19 174.99(19)
C21 Ru2 C19 63.69(17)
C13 Ru2 C19 138.34(18)
C14 Ru2 C19 115.35(18)
C20 Ru2 C19 37.87(19)
C16 Ru2 C19 146.61(19)
C15 Ru2 C19 119.15(18)
C22 Ru2 C19 63.98(16)
C18 Ru2 C19 38.11(17)
C12 P1 C24 101.1(2)
C12 P1 H1A 111.4
C24 P1 H1A 111.4
C2 C1 C5 109.5(4)
C2 C1 Ru1 71.7(3)
C5 C1 Ru1 71.9(3)
C2 C1 H1 125.2
C5 C1 H1 125.2
Ru1 C1 H1 122.8
C1 C2 C3 107.9(4)
C1 C2 Ru1 71.2(3)
C3 C2 Ru1 70.5(2)
C1 C2 H2 126.0
C3 C2 H2 126.0
Ru1 C2 H2 123.9
C2 C3 C4 107.7(4)
C2 C3 Ru1 71.7(2)
C4 C3 Ru1 71.0(2)
C2 C3 H3 126.2
C4 C3 H3 126.2
Ru1 C3 H3 122.8
C5 C4 C3 108.0(4)
C5 C4 Ru1 72.0(3)
C3 C4 Ru1 70.8(2)
C5 C4 H4 126.0
C3 C4 H4 126.0
Ru1 C4 H4 122.8
C1 C5 C4 106.8(4)
C1 C5 Ru1 70.5(3)
C4 C5 Ru1 70.1(3)
C1 C5 H5 126.6
C4 C5 H5 126.6
Ru1 C5 H5 124.4
C7 C6 C10 108.1(4)
C7 C6 Ru1 71.0(2)
C10 C6 Ru1 70.5(2)
C7 C6 H6 125.9
C10 C6 H6 125.9
Ru1 C6 H6 124.3
C6 C7 C8 107.9(4)
C6 C7 Ru1 71.1(2)
C8 C7 Ru1 70.3(2)
C6 C7 H7 126.1
C8 C7 H7 126.1
Ru1 C7 H7 124.1
C9 C8 C7 108.0(4)
C9 C8 Ru1 70.9(2)
C7 C8 Ru1 71.5(2)
C9 C8 H8 126.0
C7 C8 H8 126.0
Ru1 C8 H8 123.2
C10 C9 C8 108.2(4)
C10 C9 Ru1 71.2(2)
C8 C9 Ru1 70.8(2)
C10 C9 H9 125.9
C8 C9 H9 125.9
Ru1 C9 H9 123.8
C9 C10 C6 107.8(3)
C9 C10 C11 125.8(4)
C6 C10 C11 126.3(4)
C9 C10 Ru1 70.7(2)
C6 C10 Ru1 71.3(2)
C11 C10 Ru1 127.4(3)
C10 C11 C12 111.6(4)
C10 C11 H11A 109.3
C12 C11 H11A 109.3
C10 C11 H11B 109.3
C12 C11 H11B 109.3
H11A C11 H11B 108.0
C11 C12 P1 112.0(3)
C11 C12 H12A 109.2
P1 C12 H12A 109.2
C11 C12 H12B 109.2
P1 C12 H12B 109.2
H12A C12 H12B 107.9
C17 C13 C14 108.3(4)
C17 C13 Ru2 71.1(2)
C14 C13 Ru2 71.2(3)
C17 C13 H13 125.8
C14 C13 H13 125.8
Ru2 C13 H13 123.6
C15 C14 C13 107.4(4)
C15 C14 Ru2 71.1(3)
C13 C14 Ru2 70.9(2)
C15 C14 H14 126.3
C13 C14 H14 126.3
Ru2 C14 H14 123.4
C16 C15 C14 108.4(4)
C16 C15 Ru2 71.2(2)
C14 C15 Ru2 71.0(3)
C16 C15 H15 125.8
C14 C15 H15 125.8
Ru2 C15 H15 123.6
C15 C16 C17 107.8(4)
C15 C16 Ru2 71.2(3)
C17 C16 Ru2 70.8(3)
C15 C16 H16 126.1
C17 C16 H16 126.1
Ru2 C16 H16 123.6
C13 C17 C16 108.1(4)
C13 C17 Ru2 71.3(3)
C16 C17 Ru2 71.3(3)
C13 C17 H17 125.9
C16 C17 H17 125.9
Ru2 C17 H17 123.1
C19 C18 C22 108.4(4)
C19 C18 Ru2 71.0(2)
C22 C18 Ru2 70.9(2)
C19 C18 H18 125.8
C22 C18 H18 125.8
Ru2 C18 H18 123.9
C20 C19 C18 107.9(4)
C20 C19 Ru2 70.9(3)
C18 C19 Ru2 70.9(2)
C20 C19 H19 126.0
C18 C19 H19 126.0
Ru2 C19 H19 123.8
C19 C20 C21 108.2(4)
C19 C20 Ru2 71.2(2)
C21 C20 Ru2 70.7(2)
C19 C20 H20 125.9
C21 C20 H20 125.9
Ru2 C20 H20 123.8
C20 C21 C22 108.3(4)
C20 C21 Ru2 71.1(2)
C22 C21 Ru2 71.2(2)
C20 C21 H21 125.9
C22 C21 H21 125.9
Ru2 C21 H21 123.5
C18 C22 C21 107.2(4)
C18 C22 C23 128.2(4)
C21 C22 C23 124.4(4)
C18 C22 Ru2 71.0(2)
C21 C22 Ru2 70.5(2)
C23 C22 Ru2 127.9(3)
C22 C23 C24 114.2(4)
C22 C23 H23A 108.7
C24 C23 H23A 108.7
C22 C23 H23B 108.7
C24 C23 H23B 108.7
H23A C23 H23B 107.6
C23 C24 P1 113.8(3)
C23 C24 H24A 108.8
P1 C24 H24A 108.8
C23 C24 H24B 108.8
P1 C24 H24B 108.8
H24A C24 H24B 107.7

loop_
_geom_bond_atom_site_label_1
_geom_bond_atom_site_label_2
_geom_bond_distance
Ru1 C3 2.174(4)
Ru1 C8 2.174(4)
Ru1 C9 2.176(4)
Ru1 C4 2.176(4)
Ru1 C10 2.182(4)
Ru1 C1 2.184(4)
Ru1 C2 2.190(4)
Ru1 C7 2.191(4)
Ru1 C6 2.193(4)
Ru1 C5 2.202(5)
Ru2 C17 2.175(4)
Ru2 C21 2.177(4)
Ru2 C13 2.178(4)
Ru2 C14 2.182(4)
Ru2 C20 2.182(4)
Ru2 C16 2.183(4)
Ru2 C15 2.183(4)
Ru2 C22 2.185(4)
Ru2 C18 2.186(4)
Ru2 C19 2.186(4)
P1 C12 1.836(4)
P1 C24 1.856(5)
P1 H1A 0.9900
C1 C2 1.393(7)
C1 C5 1.411(7)
C1 H1 0.9500
C2 C3 1.414(6)
C2 H2 0.9500
C3 C4 1.422(7)
C3 H3 0.9500
C4 C5 1.420(7)
C4 H4 0.9500
C5 H5 0.9500
C6 C7 1.424(6)
C6 C10 1.433(6)
C6 H6 0.9500
C7 C8 1.428(7)
C7 H7 0.9500
C8 C9 1.427(6)
C8 H8 0.9500
C9 C10 1.421(6)
C9 H9 0.9500
C10 C11 1.504(6)
C11 C12 1.533(6)
C11 H11A 0.9900
C11 H11B 0.9900
C12 H12A 0.9900
C12 H12B 0.9900
C13 C17 1.406(6)
C13 C14 1.418(7)
C13 H13 0.9500
C14 C15 1.418(8)
C14 H14 0.9500
C15 C16 1.410(7)
C15 H15 0.9500
C16 C17 1.417(7)
C16 H16 0.9500
C17 H17 0.9500
C18 C19 1.427(7)
C18 C22 1.428(6)
C18 H18 0.9500
C19 C20 1.417(7)
C19 H19 0.9500
C20 C21 1.424(7)
C20 H20 0.9500
C21 C22 1.432(6)
C21 H21 0.9500
C22 C23 1.499(6)
C23 C24 1.526(7)
C23 H23A 0.9900
C23 H23B 0.9900
C24 H24A 0.9900
C24 H24B 0.9900

loop_
_geom_torsion_atom_site_label_1
_geom_torsion_atom_site_label_2
_geom_torsion_atom_site_label_3
_geom_torsion_atom_site_label_4
_geom_torsion
C5 C1 C2 C3 1.1(5)
Ru1 C1 C2 C3 -61.3(3)
C5 C1 C2 Ru1 62.3(3)
C1 C2 C3 C4 -0.6(5)
Ru1 C2 C3 C4 -62.3(3)
C1 C2 C3 Ru1 61.7(3)
C2 C3 C4 C5 -0.1(5)
Ru1 C3 C4 C5 -62.8(3)
C2 C3 C4 Ru1 62.7(3)
C2 C1 C5 C4 -1.1(5)
Ru1 C1 C5 C4 61.0(3)
C2 C1 C5 Ru1 -62.1(3)
C3 C4 C5 C1 0.7(5)
Ru1 C4 C5 C1 -61.3(3)
C3 C4 C5 Ru1 62.1(3)
C10 C6 C7 C8 0.1(5)
Ru1 C6 C7 C8 61.0(3)
C10 C6 C7 Ru1 -61.0(3)
C6 C7 C8 C9 0.3(5)
Ru1 C7 C8 C9 61.9(3)
C6 C7 C8 Ru1 -61.6(3)
C7 C8 C9 C10 -0.6(5)
Ru1 C8 C9 C10 61.7(3)
C7 C8 C9 Ru1 -62.3(3)
C8 C9 C10 C6 0.6(5)
Ru1 C9 C10 C6 62.1(3)
C8 C9 C10 C11 175.8(4)
Ru1 C9 C10 C11 -122.8(4)
C8 C9 C10 Ru1 -61.4(3)
C7 C6 C10 C9 -0.4(4)
Ru1 C6 C10 C9 -61.7(3)
C7 C6 C10 C11 -175.6(4)
Ru1 C6 C10 C11 123.1(4)
C7 C6 C10 Ru1 61.3(3)
C9 C10 C11 C12 -71.3(6)
C6 C10 C11 C12 103.0(5)
Ru1 C10 C11 C12 -163.6(3)
C10 C11 C12 P1 -179.2(3)
C24 P1 C12 C11 -179.6(4)
C17 C13 C14 C15 -0.4(5)
Ru2 C13 C14 C15 -62.1(3)
C17 C13 C14 Ru2 61.7(3)
C13 C14 C15 C16 0.3(5)
Ru2 C14 C15 C16 -61.7(3)
C13 C14 C15 Ru2 62.0(3)
C14 C15 C16 C17 0.0(5)
Ru2 C15 C16 C17 -61.6(3)
C14 C15 C16 Ru2 61.6(3)
C14 C13 C17 C16 0.4(5)
Ru2 C13 C17 C16 62.2(3)
C14 C13 C17 Ru2 -61.7(3)
C15 C16 C17 C13 -0.3(5)
Ru2 C16 C17 C13 -62.1(3)
C15 C16 C17 Ru2 61.9(3)
C22 C18 C19 C20 0.2(5)
Ru2 C18 C19 C20 61.6(3)
C22 C18 C19 Ru2 -61.4(3)
C18 C19 C20 C21 -0.2(5)
Ru2 C19 C20 C21 61.4(3)
C18 C19 C20 Ru2 -61.6(3)
C19 C20 C21 C22 0.1(5)
Ru2 C20 C21 C22 61.8(3)
C19 C20 C21 Ru2 -61.7(3)
C19 C18 C22 C21 -0.2(5)
Ru2 C18 C22 C21 -61.6(3)
C19 C18 C22 C23 -174.9(4)
Ru2 C18 C22 C23 123.7(4)
C19 C18 C22 Ru2 61.4(3)
C20 C21 C22 C18 0.0(5)
Ru2 C21 C22 C18 61.8(3)
C20 C21 C22 C23 175.0(4)
Ru2 C21 C22 C23 -123.2(4)
C20 C21 C22 Ru2 -61.8(3)
C18 C22 C23 C24 -43.1(6)
C21 C22 C23 C24 143.0(4)
Ru2 C22 C23 C24 51.8(6)
C22 C23 C24 P1 -173.2(3)
C12 P1 C24 C23 -62.0(4)
